data_7223420
loop_
_publ_author_name
'Shah, Tariq A.'
'Ahmad, Zubair'
'Mir, Niyaz A.'
'Muneer, Mohammad'
'Ahmad, Musheer'
'Rath, Nigam P.'

_publ_section_title
;
 One step synthesis of highly functionalized thiazolo[3,2-
 b][1,2,4]triazole, triazolo[1,5-a]pyrimidine and triazolo[3,4-
 b][1,3,4]thiadiazine&#x2020;
;
_journal_name_full 'RSC Adv.'
_journal_paper_doi 10.1039/C5RA21270G
_journal_year 2015
_chemical_formula_moiety 'C19 H14 N4 O S'
_chemical_formula_sum 'C19 H14 N4 O S'
_chemical_formula_weight 346.40
_chemical_melting_point 455.5(5)
_chemical_name_systematic '2-(methylthio)-7-phenyl-[1,2,4]triazolo[1,5-a]pyrimidin-5-yl(phenyl)methanone (23)'
_space_group_IT_number 2
_symmetry_cell_setting triclinic
_symmetry_space_group_name_Hall '-P 1'
_symmetry_space_group_name_H-M 'P -1'
_atom_sites_solution_hydrogens geom
_atom_sites_solution_primary direct
_atom_sites_solution_secondary difmap
_audit_creation_method SHELXL-97
_audit_update_record
;
2015-07-06 deposited with the CCDC.
2015-12-02 downloaded from the CCDC.
;
_cell_angle_alpha 113.699(7)
_cell_angle_beta 97.243(8)
_cell_angle_gamma 97.258(8)
_cell_formula_units_Z 2
_cell_length_a 9.337(4)
_cell_length_b 9.368(4)
_cell_length_c 10.286(5)
_cell_measurement_temperature 100(2)
_cell_volume 801.6(6)
_computing_structure_refinement 'SHELXL-97 (Sheldrick, 1997)'
_diffrn_ambient_temperature 100(2)
_diffrn_measured_fraction_theta_full 0.973
_diffrn_measured_fraction_theta_max 0.973
_diffrn_radiation_monochromator graphite
_diffrn_radiation_source 'fine-focus sealed tube'
_diffrn_radiation_type MoK\a
_diffrn_radiation_wavelength 0.71073
_diffrn_reflns_av_R_equivalents 0.0332
_diffrn_reflns_av_sigmaI/netI 0.0567
_diffrn_reflns_limit_h_max 6
_diffrn_reflns_limit_h_min -11
_diffrn_reflns_limit_k_max 11
_diffrn_reflns_limit_k_min -11
_diffrn_reflns_limit_l_max 12
_diffrn_reflns_limit_l_min -11
_diffrn_reflns_number 4302
_diffrn_reflns_theta_full 25.49
_diffrn_reflns_theta_max 25.49
_diffrn_reflns_theta_min 2.20
_exptl_absorpt_coefficient_mu 0.217
_exptl_absorpt_correction_T_max 0.968
_exptl_absorpt_correction_T_min 0.947
_exptl_absorpt_correction_type empirical
_exptl_absorpt_process_details Multi-Scan
_exptl_crystal_colour Yellow
_exptl_crystal_density_diffrn 1.435
_exptl_crystal_density_method 'not measured'
_exptl_crystal_description Block
_exptl_crystal_F_000 360
_exptl_crystal_recrystallization_method 'Re-crystallisation from solvent: acetonitrile'
_exptl_crystal_size_max 0.29
_exptl_crystal_size_mid 0.21
_exptl_crystal_size_min 0.15
_refine_diff_density_max 0.454
_refine_diff_density_min -0.514
_refine_diff_density_rms 0.162
_refine_ls_extinction_method SHELXL
_refine_ls_goodness_of_fit_ref 1.136
_refine_ls_hydrogen_treatment mixed
_refine_ls_matrix_type full
_refine_ls_number_parameters 227
_refine_ls_number_reflns 2902
_refine_ls_number_restraints 0
_refine_ls_restrained_S_all 1.136
_refine_ls_R_factor_all 0.0642
_refine_ls_R_factor_gt 0.0548
_refine_ls_shift/su_max 0.000
_refine_ls_shift/su_mean 0.000
_refine_ls_structure_factor_coef Fsqd
_refine_ls_weighting_details 'calc w=1/[\s^2^(Fo^2^)+(0.0867P)^2^+0.8117P] where P=(Fo^2^+2Fc^2^)/3'
_refine_ls_weighting_scheme calc
_refine_ls_wR_factor_gt 0.1456
_refine_ls_wR_factor_ref 0.1741
_reflns_number_gt 2508
_reflns_number_total 2902
_reflns_threshold_expression >2sigma(I)
_cod_data_source_file c5ra21270g2.cif
_cod_data_source_block 20janbm
_cod_depositor_comments
;
The following automatic conversions were performed:

'_chemical_melting_point' value '455-456' was changed to '455.5(5)' -
the average value was taken and precision was estimated.

'_symmetry_cell_setting' value 'Triclinic' changed to 'triclinic'
according to
/usr/data/users/saulius/crontab/automatic-downloads/rss-feeds/RSC/lib/dictionaries/cif_core.dic
dictionary named 'cif_core.dic' version 2.4.2 from 2011-04-26.

'_exptl_absorpt_correction_type' value 'Empirical' changed to
'empirical' according to
/usr/data/users/saulius/crontab/automatic-downloads/rss-feeds/RSC/lib/dictionaries/cif_core.dic
dictionary named 'cif_core.dic' version 2.4.2 from 2011-04-26.

Automatic conversion script
Id: cif_fix_values 4268 2015-11-12 08:31:59Z antanas 
;
_cod_original_sg_symbol_H-M P-1
_cod_database_code 7223420

loop_
_symmetry_equiv_pos_as_xyz
'x, y, z'
'-x, -y, -z'

loop_
_atom_site_label
_atom_site_type_symbol
_atom_site_fract_x
_atom_site_fract_y
_atom_site_fract_z
_atom_site_U_iso_or_equiv
_atom_site_adp_type
_atom_site_occupancy
_atom_site_symmetry_multiplicity
_atom_site_calc_flag
_atom_site_refinement_flags
C1 C -0.0354(3) -0.3587(4) 0.4115(3) 0.0314(7) Uani 1 1 d .
H1A H -0.1097 -0.4334 0.4200 0.047 Uiso 1 1 calc R
H1B H 0.0462 -0.4083 0.3821 0.047 Uiso 1 1 calc R
H1C H -0.0756 -0.3248 0.3405 0.047 Uiso 1 1 calc R
C2 C 0.1564(3) -0.0760(3) 0.5394(3) 0.0221(6) Uani 1 1 d .
C3 C 0.3201(3) 0.1167(3) 0.5706(3) 0.0205(6) Uani 1 1 d .
C4 C 0.5030(3) 0.2646(3) 0.5297(3) 0.0194(6) Uani 1 1 d .
C5 C 0.4844(3) 0.1520(3) 0.3857(3) 0.0201(6) Uani 1 1 d .
H5 H 0.5453 0.1693 0.3264 0.024 Uiso 1 1 calc R
C6 C 0.3773(3) 0.0165(3) 0.3310(3) 0.0191(6) Uani 1 1 d .
C7 C 0.3431(3) -0.0991(3) 0.1769(3) 0.0194(6) Uani 1 1 d .
C8 C 0.1996(3) -0.1803(3) 0.1055(3) 0.0233(6) Uani 1 1 d .
H8 H 0.1236 -0.1702 0.1570 0.028 Uiso 1 1 calc R
C9 C 0.1711(3) -0.2753(3) -0.0414(3) 0.0247(6) Uani 1 1 d .
H9 H 0.0754 -0.3279 -0.0887 0.030 Uiso 1 1 calc R
C10 C 0.2842(3) -0.2931(3) -0.1197(3) 0.0259(6) Uani 1 1 d .
H10 H 0.2641 -0.3564 -0.2189 0.031 Uiso 1 1 calc R
C11 C 0.4264(3) -0.2161(3) -0.0487(3) 0.0222(6) Uani 1 1 d .
H11 H 0.5027 -0.2293 -0.1000 0.027 Uiso 1 1 calc R
C12 C 0.4563(3) -0.1192(3) 0.0984(3) 0.0208(6) Uani 1 1 d .
H12 H 0.5523 -0.0673 0.1452 0.025 Uiso 1 1 calc R
C13 C 0.6193(3) 0.4137(3) 0.5775(3) 0.0214(6) Uani 1 1 d .
C14 C 0.6753(3) 0.5284(3) 0.7318(3) 0.0190(6) Uani 1 1 d .
C15 C 0.6575(3) 0.4973(3) 0.8511(3) 0.0236(6) Uani 1 1 d .
H15 H 0.6045 0.3999 0.8377 0.028 Uiso 1 1 calc R
C16 C 0.7191(3) 0.6123(3) 0.9899(3) 0.0260(6) Uani 1 1 d .
H16 H 0.7087 0.5906 1.0692 0.031 Uiso 1 1 calc R
C17 C 0.7960(3) 0.7589(3) 1.0110(3) 0.0255(6) Uani 1 1 d .
H17 H 0.8353 0.8360 1.1044 0.031 Uiso 1 1 calc R
C18 C 0.8141(3) 0.7905(3) 0.8938(3) 0.0231(6) Uani 1 1 d .
H18 H 0.8667 0.8885 0.9080 0.028 Uiso 1 1 calc R
C19 C 0.7535(3) 0.6757(3) 0.7537(3) 0.0215(6) Uani 1 1 d .
H19 H 0.7653 0.6976 0.6747 0.026 Uiso 1 1 calc R
N1 N 0.2291(2) 0.0680(3) 0.6413(2) 0.0230(5) Uani 1 1 d .
N2 N 0.2982(2) 0.0006(3) 0.4287(2) 0.0180(5) Uani 1 1 d .
N3 N 0.1923(2) -0.1253(3) 0.4089(2) 0.0212(5) Uani 1 1 d .
N4 N 0.4209(2) 0.2502(3) 0.6227(2) 0.0215(5) Uani 1 1 d .
O1 O 0.6663(2) 0.4371(2) 0.4805(2) 0.0289(5) Uani 1 1 d .
S1 S 0.02648(7) -0.18938(9) 0.58349(8) 0.0264(3) Uani 1 1 d .

loop_
_atom_site_aniso_label
_atom_site_aniso_U_11
_atom_site_aniso_U_22
_atom_site_aniso_U_33
_atom_site_aniso_U_23
_atom_site_aniso_U_13
_atom_site_aniso_U_12
C1 0.0268(16) 0.0295(15) 0.0319(17) 0.0109(13) 0.0053(13) -0.0068(12)
C2 0.0170(13) 0.0264(14) 0.0229(14) 0.0117(12) 0.0032(11) 0.0008(11)
C3 0.0179(13) 0.0216(13) 0.0200(14) 0.0087(11) 0.0010(10) 0.0006(10)
C4 0.0160(13) 0.0185(13) 0.0230(14) 0.0106(11) -0.0010(10) -0.0007(10)
C5 0.0174(13) 0.0238(14) 0.0217(14) 0.0128(11) 0.0033(10) 0.0024(10)
C6 0.0144(13) 0.0224(13) 0.0205(14) 0.0109(11) -0.0003(10) 0.0011(10)
C7 0.0207(13) 0.0159(12) 0.0215(14) 0.0091(11) 0.0020(11) 0.0011(10)
C8 0.0189(14) 0.0265(14) 0.0232(15) 0.0092(12) 0.0047(11) 0.0035(11)
C9 0.0181(13) 0.0242(14) 0.0261(15) 0.0071(12) -0.0001(11) 0.0008(11)
C10 0.0266(15) 0.0233(14) 0.0237(15) 0.0082(12) 0.0025(12) -0.0001(11)
C11 0.0208(14) 0.0236(14) 0.0250(14) 0.0121(12) 0.0064(11) 0.0058(11)
C12 0.0174(13) 0.0196(13) 0.0224(14) 0.0084(11) 0.0006(11) -0.0021(10)
C13 0.0166(13) 0.0241(14) 0.0236(15) 0.0114(12) 0.0040(11) 0.0001(11)
C14 0.0157(13) 0.0176(13) 0.0220(14) 0.0073(11) 0.0034(10) 0.0009(10)
C15 0.0194(13) 0.0234(14) 0.0249(15) 0.0095(12) 0.0013(11) -0.0003(11)
C16 0.0236(14) 0.0295(15) 0.0253(15) 0.0127(12) 0.0035(11) 0.0036(12)
C17 0.0187(14) 0.0246(14) 0.0222(14) 0.0017(12) -0.0011(11) -0.0006(11)
C18 0.0180(13) 0.0201(13) 0.0258(15) 0.0062(12) 0.0028(11) -0.0013(10)
C19 0.0172(13) 0.0242(14) 0.0244(14) 0.0117(12) 0.0060(11) 0.0018(11)
N1 0.0210(12) 0.0258(12) 0.0192(12) 0.0087(10) 0.0027(9) -0.0019(9)
N2 0.0142(10) 0.0181(11) 0.0197(12) 0.0082(9) 0.0004(8) -0.0016(8)
N3 0.0170(11) 0.0229(12) 0.0238(12) 0.0121(10) 0.0031(9) -0.0024(9)
N4 0.0188(12) 0.0227(12) 0.0203(12) 0.0086(10) 0.0016(9) -0.0010(9)
O1 0.0325(12) 0.0278(11) 0.0210(11) 0.0083(9) 0.0055(9) -0.0062(9)
S1 0.0223(4) 0.0297(4) 0.0246(4) 0.0116(3) 0.0051(3) -0.0056(3)

loop_
_atom_type_symbol
_atom_type_description
_atom_type_scat_dispersion_real
_atom_type_scat_dispersion_imag
_atom_type_scat_source
C C 0.0033 0.0016 'International Tables Vol C Tables 4.2.6.8 and 6.1.1.4'
H H 0.0000 0.0000 'International Tables Vol C Tables 4.2.6.8 and 6.1.1.4'
N N 0.0061 0.0033 'International Tables Vol C Tables 4.2.6.8 and 6.1.1.4'
O O 0.0106 0.0060 'International Tables Vol C Tables 4.2.6.8 and 6.1.1.4'
S S 0.1246 0.1234 'International Tables Vol C Tables 4.2.6.8 and 6.1.1.4'

loop_
_geom_angle_atom_site_label_1
_geom_angle_atom_site_label_2
_geom_angle_atom_site_label_3
_geom_angle
N3 C2 N1 117.2(2)
N3 C2 S1 123.1(2)
N1 C2 S1 119.7(2)
N4 C3 N1 127.7(3)
N4 C3 N2 123.2(2)
N1 C3 N2 109.0(2)
N4 C4 C5 123.9(2)
N4 C4 C13 119.3(2)
C5 C4 C13 116.8(2)
C6 C5 C4 120.9(3)
N2 C6 C5 114.5(2)
N2 C6 C7 121.9(2)
C5 C6 C7 123.5(2)
C12 C7 C8 119.1(2)
C12 C7 C6 118.7(2)
C8 C7 C6 122.0(2)
C9 C8 C7 119.9(3)
C8 C9 C10 120.7(3)
C11 C10 C9 119.4(3)
C10 C11 C12 120.4(3)
C11 C12 C7 120.4(2)
O1 C13 C14 120.4(2)
O1 C13 C4 115.9(2)
C14 C13 C4 123.7(2)
C19 C14 C15 119.4(2)
C19 C14 C13 115.4(2)
C15 C14 C13 125.2(2)
C16 C15 C14 119.8(3)
C17 C16 C15 120.6(3)
C18 C17 C16 120.0(3)
C17 C18 C19 120.1(3)
C14 C19 C18 120.2(3)
C3 N1 C2 102.8(2)
C6 N2 N3 127.8(2)
C6 N2 C3 122.3(2)
N3 N2 C3 109.8(2)
C2 N3 N2 101.2(2)
C3 N4 C4 115.1(2)
C2 S1 C1 100.34(14)

loop_
_geom_bond_atom_site_label_1
_geom_bond_atom_site_label_2
_geom_bond_distance
C1 S1 1.799(3)
C2 N3 1.335(4)
C2 N1 1.353(4)
C2 S1 1.734(3)
C3 N4 1.331(3)
C3 N1 1.335(4)
C3 N2 1.396(3)
C4 N4 1.335(4)
C4 C5 1.404(4)
C4 C13 1.518(4)
C5 C6 1.375(4)
C6 N2 1.363(3)
C6 C7 1.480(4)
C7 C12 1.395(4)
C7 C8 1.400(4)
C8 C9 1.380(4)
C9 C10 1.394(4)
C10 C11 1.381(4)
C11 C12 1.385(4)
C13 O1 1.224(3)
C13 C14 1.492(4)
C14 C19 1.394(4)
C14 C15 1.395(4)
C15 C16 1.389(4)
C16 C17 1.386(4)
C17 C18 1.377(4)
C18 C19 1.396(4)
N2 N3 1.368(3)
